data_1536116
loop_
_publ_author_name
'Jeannin, Y.'

_publ_section_title
;
 Synthese et etude structurale d'un nouvel heteropolytungstate substitue:
 Na8 (H3 X(III) M(II) W17 O59 (H2 O)) * 36 (H2 O) (X=Sb(III) ,Bi(III) et
 M= Mn(2+), Co(2+), Ni(2+), Cu(2+), Zn(2+)) de structure identique a celle
 de (H2 X(III) W18 O60)(7-) (X= AS, BI)
;
_journal_name_full 'C.R. Acad. Sci. Paris, T. 1, Serie II'
_journal_page_first 683
_journal_page_last 690
_journal_volume 4
_journal_year 2001
_chemical_formula_sum 'H77 Na8 O96 Sb W17 Zn'
_chemical_name_systematic
;
Na8 ((O H)3 O (Sb O3) ((H2 O) Zn) (W17 O52)) (H2 O)36
;
_space_group_IT_number 2
_symmetry_space_group_name_Hall '-P 1'
_symmetry_space_group_name_H-M 'P -1'
_cell_angle_alpha 106.87
_cell_angle_beta 114.32
_cell_angle_gamma 104.95
_cell_formula_units_Z 1
_cell_length_a 13.11
_cell_length_b 13.22
_cell_length_c 15.05
_cell_volume 2050.461
_citation_journal_id_ASTM CASCFN
_cod_data_source_file Jeannin_CASCFN_2001_100.cif
_cod_data_source_block H77Na8O96Sb1W17Zn1
_cod_original_formula_sum 'H77 Na8 O96 Sb1 W17 Zn1'
_cod_database_code 1536116

loop_
_symmetry_equiv_pos_as_xyz
x,y,z
-x,-y,-z

loop_
_atom_site_label
_atom_site_type_symbol
_atom_site_fract_x
_atom_site_fract_y
_atom_site_fract_z
_atom_site_occupancy
_atom_site_U_iso_or_equiv
O3 O-2 0.684 0.817 0.887 1 0.0
Zn4 Zn+2 0.17809 0.47555 0.45863 0.1 0.0
O2 O-2 0.454 0.793 0.769 1 0.0
O24 O-2 0.565 0.452 0.678 1 0.0
O10 O-2 0.187 0.267 0.561 1 0.0
Zn1 Zn+2 0.21753 0.23627 0.44638 0.1 0.0
O29 O-2 0.519 0.781 0.956 1 0.0
O39 O-2 0.834 0.958 1.112 1 0.0
O35 O-2 1.177 0.706 1.119 1 0.0
O34 O-2 0.755 0.359 1.087 1 0.0
O37 O-2 1.33 0.931 1.068 1 0.0
Na4 Na+1 0.11 -0.101 0.346 1 0.0
O4 O-2 0.361 0.224 0.537 1 0.0
W9 W+6 0.77538 0.52785 0.76119 1 0.0
Sb1 Sb+3 0.489 0.5074 0.572 0.5 0.0
O38 O-2 0.313 0.276 0.862 1 0.0
O8 O-2 0.145 0.455 0.567 1 0.0
O9 O-2 0.392 0.395 0.753 1 0.0
O32 O-2 0.19 0.7 0.708 1 0.0
W8 W+6 0.44375 0.77046 0.6318 0.9 0.0
W6 W+6 0.72536 0.79472 0.77365 0.9 0.0
O6 O-2 0.625 0.871 0.72 1 0.0
W1 W+6 0.25758 0.42171 0.67255 1 0.0
Na2 Na+1 0.333 0.09 0.85 1 0.0
O19 O-2 0.554 0.302 0.747 1 0.0
W4 W+6 0.21753 0.23627 0.44638 0.9 0.0
O36 O-2 1.094 0.805 0.824 1 0.0
W2 W+6 0.57403 0.44995 0.83383 1 0.0
O12 O-2 0.74 0.507 0.87 1 0.0
Zn5 Zn+2 0.44375 0.77046 0.6318 0.1 0.0
O14 O-2 0.587 0.607 0.877 1 0.0
O21 O-2 0.294 0.266 0.365 1 0.0
O16 O-2 0.542 0.131 0.575 1 0.0
O27 O-2 0.041 0.486 0.375 1 0.0
O23 O-2 0.254 0.479 0.375 1 0.0
W3 W+6 0.52215 0.71328 0.84432 1 0.0
Zn3 Zn+2 0.72536 0.79472 0.77365 0.1 0.0
O1 O-2 0.361 0.587 0.758 1 0.0
O44 O-2 1.057 0.413 0.921 1 0.0
O31 O-2 0.098 0.74 0.532 1 0.0
O11 O-2 0.774 0.682 0.806 1 0.0
O15 O-2 0.533 0.66 0.691 1 0.0
W7 W+6 0.17809 0.47555 0.45863 0.9 0.0
Na1 Na+1 1.139 0.751 0.9705 1 0.0
O47 O-2 0.03 0.098 0.593 1 0.0
O5 O-2 0.537 0.29 0.486 1 0.0
O22 O-2 0.116 0.306 0.388 1 0.0
O46 O-2 1.27 0.933 1.298 1 0.0
O43 O-2 -0.117 0.283 0.649 1 0.0
O30 O-2 0.114 0.091 0.364 1 0.0
O42 O-2 0.158 -0.027 0.67 1 0.0
Na3 Na+1 1.049 0.464 0.781 1 0.0
O48 O-2 1.052 0.184 0.833 1 0.0
O7 O-2 0.288 0.637 0.555 1 0.0
W5 W+6 0.53862 0.26843 0.609 0.9 0.0
O33 O-2 1.026 0.844 1.018 1 0.0
O18 O-2 0.327 0.432 0.559 1 0.0
O13 O-2 0.938 0.568 0.828 1 0.0
O20 O-2 0.599 0.435 0.948 1 0.0
O41 O-2 0.369 -0.07 0.89 1 0.0
O26 O-2 0.865 0.917 0.858 1 0.0
O45 O-2 0.27 0.006 0.532 1 0.0
O17 O-2 0.173 0.395 0.734 1 0.0
Zn2 Zn+2 0.53862 0.26843 0.609 0.1 0.0
O40 O-2 0.478 0.109 0.791 1 0.0
O25 O-2 0.72 0.358 0.691 1 0.0
O28 O-2 0.392 0.87 0.612 1 0.0
